data_7246819
loop_
_publ_author_name
'Ning, Shigang'
'Yan, Bingcheng'
'Wu, Junrong'
'Chen, Sen'
'Chen, Weipeng'
'Tian, Hongju'
'Zhang, Shaowei'

_publ_section_title
;
 A stable 2D luminescent metal--organic framework as a highly sensitive
 sensor for Fe3+ and Cr2O72&#x2212;/CrO42&#x2212; in water
;
_journal_issue 24
_journal_name_full CrystEngComm
_journal_page_first 3539
_journal_page_last 3547
_journal_paper_doi 10.1039/D3CE00370A
_journal_volume 25
_journal_year 2023
_chemical_formula_moiety '0.5(C72 H64 Cd6 N8 O54), 2(H2 O), 2(H2O)'
_chemical_formula_sum 'C36 H40 Cd3 N4 O31'
_chemical_formula_weight 1361.94
_space_group_crystal_system monoclinic
_space_group_IT_number 15
_space_group_name_Hall '-C 2yc'
_space_group_name_H-M_alt 'C 1 2/c 1'
_atom_sites_solution_hydrogens mixed
_atom_sites_solution_primary dual
_audit_creation_date 2021-02-05
_audit_creation_method
;
Olex2 1.2
(compiled 2018.05.29 svn.r3508 for OlexSys, GUI svn.r5506)
;
_audit_update_record
;
2023-05-07 deposited with the CCDC.	2023-05-22 downloaded from the CCDC.
;
_cell_angle_alpha 90
_cell_angle_beta 105.0950(10)
_cell_angle_gamma 90
_cell_formula_units_Z 4
_cell_length_a 21.411(2)
_cell_length_b 16.5319(15)
_cell_length_c 13.6853(13)
_cell_measurement_reflns_used 1545
_cell_measurement_temperature 296(2)
_cell_measurement_theta_max 20.75
_cell_measurement_theta_min 2.38
_cell_volume 4677.0(8)
_computing_cell_refinement 'SAINT V8.38A (?, 2016)'
_computing_data_reduction 'SAINT V8.38A (?, 2016)'
_computing_molecular_graphics 'Olex2 (Dolomanov et al., 2009)'
_computing_publication_material 'Olex2 (Dolomanov et al., 2009)'
_computing_structure_refinement 'ShelXL (Sheldrick, 2015)'
_computing_structure_solution 'ShelXT (Sheldrick, 2015)'
_diffrn_ambient_temperature 296.15
_diffrn_measured_fraction_theta_full 0.989
_diffrn_measured_fraction_theta_max 0.989
_diffrn_measurement_device_type 'Bruker APEX-II CCD'
_diffrn_measurement_method '\f and \w scans'
_diffrn_radiation_type MoK\a
_diffrn_radiation_wavelength 0.71073
_diffrn_reflns_av_R_equivalents 0.0400
_diffrn_reflns_av_unetI/netI 0.0494
_diffrn_reflns_Laue_measured_fraction_full 0.989
_diffrn_reflns_Laue_measured_fraction_max 0.989
_diffrn_reflns_limit_h_max 25
_diffrn_reflns_limit_h_min -12
_diffrn_reflns_limit_k_max 18
_diffrn_reflns_limit_k_min -19
_diffrn_reflns_limit_l_max 16
_diffrn_reflns_limit_l_min -16
_diffrn_reflns_number 11044
_diffrn_reflns_point_group_measured_fraction_full 0.989
_diffrn_reflns_point_group_measured_fraction_max 0.989
_diffrn_reflns_theta_full 25.006
_diffrn_reflns_theta_max 25.006
_diffrn_reflns_theta_min 2.018
_diffrn_standards_number 0
_exptl_absorpt_coefficient_mu 1.459
_exptl_absorpt_correction_T_max 0.7454
_exptl_absorpt_correction_T_min 0.6645
_exptl_absorpt_correction_type multi-scan
_exptl_absorpt_process_details
;
SADABS-2016/2 (Bruker,2016/2) was used for absorption correction.
wR2(int) was 0.0533 before and 0.0421 after correction.
The Ratio of minimum to maximum transmission is 0.8915.
The \l/2 correction factor is Not present.
;
_exptl_crystal_colour Colorless
_exptl_crystal_density_diffrn 1.928
_exptl_crystal_description Block
_exptl_crystal_F_000 2688
_exptl_crystal_size_max 0.16
_exptl_crystal_size_mid 0.12
_exptl_crystal_size_min 0.06
_refine_diff_density_max 0.670
_refine_diff_density_min -0.827
_refine_diff_density_rms 0.111
_refine_ls_extinction_method none
_refine_ls_goodness_of_fit_ref 1.026
_refine_ls_hydrogen_treatment mixed
_refine_ls_matrix_type full
_refine_ls_number_parameters 359
_refine_ls_number_reflns 4094
_refine_ls_number_restraints 10
_refine_ls_restrained_S_all 1.045
_refine_ls_R_factor_all 0.0575
_refine_ls_R_factor_gt 0.0413
_refine_ls_shift/su_max 0.001
_refine_ls_shift/su_mean 0.000
_refine_ls_structure_factor_coef Fsqd
_refine_ls_weighting_details 'w=1/[\s^2^(Fo^2^)+(0.0595P)^2^] where P=(Fo^2^+2Fc^2^)/3'
_refine_ls_weighting_scheme calc
_refine_ls_wR_factor_gt 0.1013
_refine_ls_wR_factor_ref 0.1129
_reflns_Friedel_coverage 0.000
_reflns_number_gt 3082
_reflns_number_total 4094
_reflns_threshold_expression 'I > 2\s(I)'
_cod_data_source_file d3ce00370a2.cif
_cod_data_source_block z20210202a_0m
_cod_depositor_comments
;
The following automatic conversions were performed:

data item '_exptl_absorpt_correction_type' value 'Multi-scan' was
changed to 'multi-scan' in accordance with the
/home/data/users/saulius/crontab/automatic-downloads/rss-feeds/RSC/lib/dictionaries/cif_core.dic
dictionary named 'cif_core.dic' version 2.4.2 last updated on
2011-04-26.

Automatic conversion script
Id: cif_fix_values 8170 2020-07-09 18:12:32Z antanas 

 Adding full bibliography for 7246819.cif.
;
_cod_database_code 7246819
_shelx_shelxl_version_number 2018/3
_shelx_space_group_comment
;
The symmetry employed for this shelxl refinement is uniquely defined
by the following loop, which should always be used as a source of
symmetry information in preference to the above space-group names.
They are only intended as comments.
;
_shelx_estimated_absorpt_t_max 0.918
_shelx_estimated_absorpt_t_min 0.800
_olex2_refinement_description
;
1. Fixed Uiso
 At 1.2 times of:
  All C(H) groups, All N(H) groups
 At 1.5 times of:
  All O(H) groups, All O(H,H) groups
2. Restrained distances
 O14-H14A = O14-H14B
 0.85 with sigma of 0.02
3. Rigid bond restraints
 Cd1, O12
 with sigma for 1-2 distances of 0.002 and sigma for 1-3 distances of 0.002
 Cd2, O6
 with sigma for 1-2 distances of 0.002 and sigma for 1-3 distances of 0.002
4. Uiso/Uaniso restraints and constraints
Uanis(O12) \\sim Ueq: with sigma of 0.002 and sigma for terminal atoms of 0.004
5. Others
 Fixed Sof: H12A(0.5) H12B(0.5) O16(0.5) O17(0.5)
6.a Free rotating group:
 O15(H15A,H15B)
6.b Rotating group:
 O11(H11A,H11B), O12(H12A,H12B), O13(H13A,H13B)
6.c Aromatic/amide H refined with riding coordinates:
 N1(H1), N2(H2), C2(H2A), C4(H4), C6(H6), C12(H12), C14(H14), C16(H16)
6.d Idealised tetrahedral OH refined as rotating group:
 O8(H8)
;
_olex2_submission_special_instructions 'No special instructions were received'

loop_
_space_group_symop_operation_xyz
'x, y, z'
'-x, y, -z+1/2'
'x+1/2, y+1/2, z'
'-x+1/2, y+1/2, -z+1/2'
'-x, -y, -z'
'x, -y, z-1/2'
'-x+1/2, -y+1/2, -z'
'x+1/2, -y+1/2, z-1/2'

loop_
_atom_site_label
_atom_site_type_symbol
_atom_site_fract_x
_atom_site_fract_y
_atom_site_fract_z
_atom_site_U_iso_or_equiv
_atom_site_adp_type
_atom_site_occupancy
_atom_site_site_symmetry_order
_atom_site_calc_flag
_atom_site_refinement_flags_posn
_atom_site_refinement_flags_adp
_atom_site_refinement_flags_occupancy
_atom_site_disorder_assembly
_atom_site_disorder_group
Cd1 Cd 0.500000 0.18367(3) 0.750000 0.04281(19) Uani 1 2 d S TU P . .
Cd2 Cd 0.04315(2) 1.09811(2) 0.52914(3) 0.03835(16) Uani 1 1 d . U . . .
O1 O 0.42529(16) 0.2934(2) 0.7216(3) 0.0472(10) Uani 1 1 d . . . . .
O2 O 0.38554(16) 0.1718(2) 0.6868(3) 0.0458(10) Uani 1 1 d . . . . .
O3 O 0.14915(17) 0.1346(2) 0.5736(3) 0.0547(11) Uani 1 1 d . . . . .
O4 O 0.08266(17) 0.2369(2) 0.5474(3) 0.0564(11) Uani 1 1 d . . . . .
O5 O 0.05421(17) 0.8397(2) 0.4991(3) 0.0605(12) Uani 1 1 d . . . . .
O6 O 0.07363(18) 0.9653(2) 0.5437(4) 0.0674(13) Uani 1 1 d . U . . .
O7 O 0.3824(2) 0.9601(3) 0.6991(5) 0.0925(19) Uani 1 1 d . . . . .
O8 O 0.30653(19) 1.0489(2) 0.6434(4) 0.0763(15) Uani 1 1 d . . . . .
H8 H 0.336440 1.080162 0.666683 0.114 Uiso 1 1 calc GR . . . .
O9 O 0.32567(17) 0.5434(2) 0.6694(3) 0.0470(10) Uani 1 1 d . . . . .
O10 O 0.17044(19) 0.6251(2) 0.5994(4) 0.0684(14) Uani 1 1 d . . . . .
O11 O 0.5121(3) 0.1792(3) 0.5882(3) 0.0772(14) Uani 1 1 d . . . . .
H11A H 0.538894 0.217661 0.577648 0.116 Uiso 1 1 d GR . . . .
H11B H 0.475186 0.191542 0.542809 0.116 Uiso 1 1 d GR . . . .
O12 O 0.500000 0.0443(3) 0.750000 0.0613(15) Uani 1 2 d S TU P . .
H12A H 0.475180 0.020799 0.689517 0.092 Uiso 0.5 1 d GR . . . .
H12B H 0.479601 0.020799 0.796434 0.092 Uiso 0.5 1 d GR . . . .
O13 O 0.0408(2) 1.0750(3) 0.3646(3) 0.0646(12) Uani 1 1 d . . . . .
H13A H 0.059321 1.028846 0.358073 0.097 Uiso 1 1 d GR . . . .
H13B H 0.064714 1.110431 0.343404 0.097 Uiso 1 1 d GR . . . .
O14 O 0.0513(2) 1.0752(4) 0.6979(4) 0.0740(14) Uani 1 1 d D . . . .
H14A H 0.084(3) 1.047(5) 0.724(6) 0.13(4) Uiso 1 1 d D . . . .
H14B H 0.051(3) 1.117(2) 0.733(4) 0.05(2) Uiso 1 1 d D . . . .
N1 N 0.22770(19) 0.4827(2) 0.6205(3) 0.0395(11) Uani 1 1 d . . . . .
H1 H 0.187314 0.495065 0.602117 0.047 Uiso 1 1 calc R . . . .
N2 N 0.26676(19) 0.6919(2) 0.6352(3) 0.0317(9) Uani 1 1 d . . . . .
H2 H 0.307867 0.684017 0.653403 0.038 Uiso 1 1 calc R . . . .
C1 C 0.3109(2) 0.2827(3) 0.6578(3) 0.0290(11) Uani 1 1 d . . . . .
C2 C 0.2575(2) 0.2325(3) 0.6290(3) 0.0303(11) Uani 1 1 d . . . . .
H2A H 0.263253 0.176747 0.630398 0.036 Uiso 1 1 calc R . . . .
C3 C 0.1955(2) 0.2643(3) 0.5981(3) 0.0285(10) Uani 1 1 d . . . . .
C4 C 0.1872(2) 0.3475(3) 0.5950(4) 0.0336(11) Uani 1 1 d . . . . .
H4 H 0.145819 0.369191 0.574061 0.040 Uiso 1 1 calc R . . . .
C5 C 0.2403(2) 0.3985(3) 0.6228(4) 0.0306(11) Uani 1 1 d . . . . .
C6 C 0.3022(2) 0.3670(3) 0.6541(4) 0.0324(11) Uani 1 1 d . . . . .
H6 H 0.337685 0.401354 0.672629 0.039 Uiso 1 1 calc R . . . .
C7 C 0.3771(2) 0.2480(3) 0.6901(4) 0.0355(12) Uani 1 1 d . . . . .
C8 C 0.1393(2) 0.2087(3) 0.5723(4) 0.0366(12) Uani 1 1 d . . . . .
C9 C 0.2668(2) 0.5454(3) 0.6414(4) 0.0326(11) Uani 1 1 d . . . . .
C10 C 0.2292(2) 0.6256(3) 0.6230(4) 0.0372(12) Uani 1 1 d . . . . .
C11 C 0.2459(2) 0.7732(3) 0.6212(4) 0.0306(11) Uani 1 1 d . . . . .
C12 C 0.1810(2) 0.7945(3) 0.5851(4) 0.0327(11) Uani 1 1 d . . . . .
H12 H 0.149577 0.754394 0.568517 0.039 Uiso 1 1 calc R . . . .
C13 C 0.1630(2) 0.8756(3) 0.5737(4) 0.0300(11) Uani 1 1 d . . . . .
C14 C 0.2098(2) 0.9358(3) 0.5983(4) 0.0338(11) Uani 1 1 d . . . . .
H14 H 0.197710 0.989964 0.591390 0.041 Uiso 1 1 calc R . . . .
C15 C 0.2746(2) 0.9147(3) 0.6333(4) 0.0292(11) Uani 1 1 d . . . . .
C16 C 0.2920(2) 0.8329(3) 0.6449(4) 0.0354(12) Uani 1 1 d . . . . .
H16 H 0.335322 0.818774 0.668941 0.042 Uiso 1 1 calc R . . . .
C17 C 0.0928(3) 0.8950(3) 0.5363(4) 0.0386(13) Uani 1 1 d . . . . .
C18 C 0.3265(2) 0.9761(3) 0.6600(4) 0.0409(13) Uani 1 1 d . . . . .
O15 O 0.4177(3) 0.7110(4) 0.6819(5) 0.0966(18) Uani 1 1 d . . . . .
H15A H 0.430411 0.742301 0.732310 0.145 Uiso 1 1 d G . . . .
H15B H 0.444458 0.712677 0.645695 0.145 Uiso 1 1 d G . . . .
O16 O 0.0700(4) 0.5003(6) 0.5307(10) 0.107(4) Uani 0.5 1 d . . . . .
O17 O 0.4699(6) 0.8362(7) 0.8226(10) 0.116(4) Uani 0.5 1 d . . . . .

loop_
_atom_site_aniso_label
_atom_site_aniso_U_11
_atom_site_aniso_U_22
_atom_site_aniso_U_33
_atom_site_aniso_U_23
_atom_site_aniso_U_13
_atom_site_aniso_U_12
Cd1 0.0215(3) 0.0258(3) 0.0747(4) 0.000 0.0011(3) 0.000
Cd2 0.0215(2) 0.0242(2) 0.0651(3) 0.00160(17) 0.00359(18) -0.00090(15)
O1 0.0220(18) 0.028(2) 0.085(3) 0.0021(18) 0.0017(18) -0.0051(15)
O2 0.0256(18) 0.020(2) 0.085(3) -0.0024(18) 0.0029(18) 0.0003(15)
O3 0.031(2) 0.019(2) 0.109(3) -0.008(2) 0.010(2) -0.0072(17)
O4 0.024(2) 0.035(2) 0.098(3) 0.008(2) -0.004(2) -0.0040(17)
O5 0.027(2) 0.044(2) 0.101(3) -0.018(2) -0.001(2) -0.0005(19)
O6 0.031(2) 0.0284(18) 0.140(4) 0.018(2) 0.018(2) 0.0113(18)
O7 0.029(2) 0.033(2) 0.194(6) 0.004(3) -0.009(3) -0.004(2)
O8 0.037(2) 0.018(2) 0.154(5) 0.006(2) -0.010(3) -0.0034(18)
O9 0.0258(19) 0.0250(19) 0.081(3) 0.0029(18) -0.0033(18) 0.0013(16)
O10 0.033(2) 0.024(2) 0.143(4) 0.007(2) 0.014(2) 0.0014(18)
O11 0.072(3) 0.078(3) 0.075(3) 0.007(3) 0.009(3) 0.014(3)
O12 0.046(3) 0.0342(17) 0.096(3) 0.000 0.004(3) 0.000
O13 0.077(3) 0.044(2) 0.074(3) -0.001(2) 0.020(2) -0.023(2)
O14 0.040(3) 0.115(5) 0.063(3) 0.011(4) 0.007(2) -0.001(3)
N1 0.025(2) 0.019(2) 0.070(3) 0.002(2) 0.004(2) 0.0060(18)
N2 0.026(2) 0.017(2) 0.049(2) -0.0012(18) 0.0037(19) 0.0024(17)
C1 0.021(2) 0.025(3) 0.039(3) 0.002(2) 0.005(2) 0.001(2)
C2 0.030(3) 0.019(3) 0.042(3) 0.002(2) 0.010(2) 0.005(2)
C3 0.026(2) 0.020(3) 0.038(3) -0.002(2) 0.007(2) -0.003(2)
C4 0.021(2) 0.027(3) 0.047(3) 0.000(2) 0.000(2) 0.004(2)
C5 0.027(3) 0.020(3) 0.044(3) 0.005(2) 0.007(2) 0.001(2)
C6 0.025(3) 0.023(3) 0.047(3) 0.001(2) 0.005(2) -0.005(2)
C7 0.027(3) 0.027(3) 0.049(3) 0.000(2) 0.003(2) -0.002(2)
C8 0.028(3) 0.029(3) 0.050(3) -0.002(2) 0.007(2) -0.005(2)
C9 0.033(3) 0.020(3) 0.043(3) -0.002(2) 0.006(2) 0.001(2)
C10 0.028(3) 0.019(3) 0.063(3) 0.001(2) 0.009(2) 0.004(2)
C11 0.029(3) 0.020(3) 0.039(3) 0.002(2) 0.004(2) 0.001(2)
C12 0.025(3) 0.027(3) 0.043(3) 0.004(2) 0.004(2) 0.000(2)
C13 0.021(2) 0.023(3) 0.043(3) 0.004(2) 0.003(2) 0.003(2)
C14 0.029(3) 0.016(2) 0.055(3) 0.002(2) 0.009(2) 0.000(2)
C15 0.021(2) 0.020(3) 0.044(3) 0.003(2) 0.003(2) 0.001(2)
C16 0.026(3) 0.025(3) 0.050(3) -0.001(2) 0.000(2) 0.000(2)
C17 0.029(3) 0.033(3) 0.053(3) 0.009(2) 0.010(2) 0.001(2)
C18 0.023(3) 0.025(3) 0.069(4) -0.003(3) 0.003(3) 0.002(2)
O15 0.072(4) 0.109(5) 0.107(4) -0.004(4) 0.019(3) 0.023(3)
O16 0.037(5) 0.061(7) 0.214(14) -0.018(8) 0.017(7) -0.003(5)
O17 0.119(10) 0.096(8) 0.146(10) 0.049(8) 0.055(8) 0.042(8)

loop_
_atom_type_symbol
_atom_type_description
_atom_type_scat_dispersion_real
_atom_type_scat_dispersion_imag
_atom_type_scat_source
C C 0.0033 0.0016 'International Tables Vol C Tables 4.2.6.8 and 6.1.1.4'
H H 0.0000 0.0000 'International Tables Vol C Tables 4.2.6.8 and 6.1.1.4'
Cd Cd -0.8075 1.2024 'International Tables Vol C Tables 4.2.6.8 and 6.1.1.4'
N N 0.0061 0.0033 'International Tables Vol C Tables 4.2.6.8 and 6.1.1.4'
O O 0.0106 0.0060 'International Tables Vol C Tables 4.2.6.8 and 6.1.1.4'

loop_
_geom_angle_atom_site_label_1
_geom_angle_atom_site_label_2
_geom_angle_atom_site_label_3
_geom_angle
_geom_angle_site_symmetry_1
_geom_angle_site_symmetry_3
_geom_angle_publ_flag
O1 Cd1 O1 80.84(16) 2_656 . ?
O1 Cd1 O2 134.78(12) . 2_656 ?
O1 Cd1 O2 134.78(12) 2_656 . ?
O1 Cd1 O2 54.58(11) . . ?
O1 Cd1 O2 54.58(11) 2_656 2_656 ?
O2 Cd1 O2 170.60(16) 2_656 . ?
O11 Cd1 O1 86.68(16) . 2_656 ?
O11 Cd1 O1 86.68(16) 2_656 . ?
O11 Cd1 O1 96.13(15) 2_656 2_656 ?
O11 Cd1 O1 96.13(15) . . ?
O11 Cd1 O2 89.08(16) . 2_656 ?
O11 Cd1 O2 90.62(16) . . ?
O11 Cd1 O2 90.62(16) 2_656 2_656 ?
O11 Cd1 O2 89.08(16) 2_656 . ?
O11 Cd1 O11 176.3(2) . 2_656 ?
O11 Cd1 O12 88.16(12) 2_656 . ?
O11 Cd1 O12 88.16(12) . . ?
O12 Cd1 O1 139.58(8) . . ?
O12 Cd1 O1 139.58(8) . 2_656 ?
O12 Cd1 O2 85.30(8) . . ?
O12 Cd1 O2 85.30(8) . 2_656 ?
O3 Cd2 O4 55.01(13) 1_565 1_565 ?
O3 Cd2 O6 89.38(14) 1_565 . ?
O3 Cd2 O14 88.05(17) 1_565 . ?
O3 Cd2 C8 27.19(14) 1_565 1_565 ?
O4 Cd2 C8 27.83(13) 1_565 1_565 ?
O5 Cd2 O3 137.35(14) 5_576 1_565 ?
O5 Cd2 O4 82.51(14) 5_576 1_565 ?
O5 Cd2 O6 132.87(14) 5_576 . ?
O5 Cd2 O13 97.20(17) 5_576 . ?
O5 Cd2 O14 94.10(19) 5_576 . ?
O5 Cd2 C8 110.22(15) 5_576 1_565 ?
O6 Cd2 O4 144.37(14) . 1_565 ?
O6 Cd2 O14 79.0(2) . . ?
O6 Cd2 C8 116.54(15) . 1_565 ?
O13 Cd2 O3 94.14(16) . 1_565 ?
O13 Cd2 O4 100.19(15) . 1_565 ?
O13 Cd2 O6 81.78(17) . . ?
O13 Cd2 O14 160.6(2) . . ?
O13 Cd2 C8 98.55(15) . 1_565 ?
O14 Cd2 O4 96.8(2) . 1_565 ?
O14 Cd2 C8 92.18(18) . 1_565 ?
C7 O1 Cd1 93.3(3) . . ?
C7 O2 Cd1 92.8(3) . . ?
C8 O3 Cd2 96.0(3) . 1_545 ?
C8 O4 Cd2 87.9(3) . 1_545 ?
C17 O5 Cd2 102.7(3) . 5_576 ?
C17 O6 Cd2 169.3(4) . . ?
C18 O8 H8 109.5 . . ?
Cd1 O11 H11A 111.9 . . ?
Cd1 O11 H11B 111.3 . . ?
H11A O11 H11B 102.4 . . ?
Cd1 O12 H12A 114.3 . . ?
Cd1 O12 H12B 114.3 . . ?
H12A O12 H12B 99.7 . . ?
Cd2 O13 H13A 110.8 . . ?
Cd2 O13 H13B 110.7 . . ?
H13A O13 H13B 103.3 . . ?
Cd2 O14 H14A 110(6) . . ?
Cd2 O14 H14B 115(4) . . ?
H14A O14 H14B 111(8) . . ?
C5 N1 H1 114.3 . . ?
C9 N1 H1 114.3 . . ?
C9 N1 C5 131.5(4) . . ?
C10 N2 H2 116.6 . . ?
C10 N2 C11 126.9(4) . . ?
C11 N2 H2 116.6 . . ?
C2 C1 C6 119.4(4) . . ?
C2 C1 C7 120.4(4) . . ?
C6 C1 C7 120.2(4) . . ?
C1 C2 H2A 119.5 . . ?
C1 C2 C3 121.0(4) . . ?
C3 C2 H2A 119.5 . . ?
C2 C3 C8 119.4(4) . . ?
C4 C3 C2 119.2(4) . . ?
C4 C3 C8 121.3(4) . . ?
C3 C4 H4 119.7 . . ?
C3 C4 C5 120.5(4) . . ?
C5 C4 H4 119.7 . . ?
C4 C5 N1 117.1(4) . . ?
C6 C5 N1 122.5(4) . . ?
C6 C5 C4 120.4(4) . . ?
C1 C6 H6 120.2 . . ?
C5 C6 C1 119.5(4) . . ?
C5 C6 H6 120.2 . . ?
O1 C7 O2 119.3(4) . . ?
O1 C7 C1 120.3(4) . . ?
O2 C7 C1 120.4(4) . . ?
O3 C8 Cd2 56.8(3) . 1_545 ?
O3 C8 O4 121.1(5) . . ?
O3 C8 C3 119.0(4) . . ?
O4 C8 Cd2 64.3(3) . 1_545 ?
O4 C8 C3 119.9(5) . . ?
C3 C8 Cd2 175.8(4) . 1_545 ?
O9 C9 N1 126.5(4) . . ?
O9 C9 C10 122.0(4) . . ?
N1 C9 C10 111.5(4) . . ?
O10 C10 N2 125.8(5) . . ?
O10 C10 C9 119.9(5) . . ?
N2 C10 C9 114.3(4) . . ?
C12 C11 N2 122.6(4) . . ?
C16 C11 N2 117.9(4) . . ?
C16 C11 C12 119.4(4) . . ?
C11 C12 H12 119.9 . . ?
C13 C12 C11 120.3(4) . . ?
C13 C12 H12 119.9 . . ?
C12 C13 C17 118.0(4) . . ?
C14 C13 C12 120.2(4) . . ?
C14 C13 C17 121.8(4) . . ?
C13 C14 H14 120.2 . . ?
C13 C14 C15 119.7(4) . . ?
C15 C14 H14 120.2 . . ?
C14 C15 C16 119.5(4) . . ?
C14 C15 C18 122.1(4) . . ?
C16 C15 C18 118.4(4) . . ?
C11 C16 C15 120.9(5) . . ?
C11 C16 H16 119.6 . . ?
C15 C16 H16 119.5 . . ?
O5 C17 C13 119.0(5) . . ?
O6 C17 O5 121.3(5) . . ?
O6 C17 C13 119.7(5) . . ?
O7 C18 O8 122.2(5) . . ?
O7 C18 C15 123.6(5) . . ?
O8 C18 C15 114.1(4) . . ?
H15A O15 H15B 109.4 . . ?

loop_
_geom_bond_atom_site_label_1
_geom_bond_atom_site_label_2
_geom_bond_distance
_geom_bond_site_symmetry_2
_geom_bond_publ_flag
Cd1 O1 2.382(3) 2_656 ?
Cd1 O1 2.382(3) . ?
Cd1 O2 2.385(3) . ?
Cd1 O2 2.385(3) 2_656 ?
Cd1 O11 2.296(5) 2_656 ?
Cd1 O11 2.296(5) . ?
Cd1 O12 2.304(5) . ?
Cd2 O3 2.273(4) 1_565 ?
Cd2 O4 2.436(4) 1_565 ?
Cd2 O5 2.265(4) 5_576 ?
Cd2 O6 2.284(4) . ?
Cd2 O13 2.271(4) . ?
Cd2 O14 2.302(5) . ?
Cd2 C8 2.701(5) 1_565 ?
O1 C7 1.259(6) . ?
O2 C7 1.274(6) . ?
O3 C8 1.241(6) . ?
O4 C8 1.262(6) . ?
O5 C17 1.247(6) . ?
O6 C17 1.247(6) . ?
O7 C18 1.206(6) . ?
O8 H8 0.8200 . ?
O8 C18 1.278(6) . ?
O9 C9 1.218(6) . ?
O10 C10 1.214(6) . ?
O11 H11A 0.8936 . ?
O11 H11B 0.8922 . ?
O12 H12A 0.9430 . ?
O12 H12B 0.9434 . ?
O13 H13A 0.8753 . ?
O13 H13B 0.8749 . ?
O14 H14A 0.85(2) . ?
O14 H14B 0.84(2) . ?
N1 H1 0.8600 . ?
N1 C5 1.416(6) . ?
N1 C9 1.316(6) . ?
N2 H2 0.8600 . ?
N2 C10 1.344(6) . ?
N2 C11 1.414(6) . ?
C1 C2 1.385(6) . ?
C1 C6 1.405(7) . ?
C1 C7 1.484(6) . ?
C2 H2A 0.9300 . ?
C2 C3 1.388(6) . ?
C3 C4 1.386(7) . ?
C3 C8 1.481(6) . ?
C4 H4 0.9300 . ?
C4 C5 1.386(7) . ?
C5 C6 1.384(7) . ?
C6 H6 0.9300 . ?
C9 C10 1.539(7) . ?
C11 C12 1.392(7) . ?
C11 C16 1.373(7) . ?
C12 H12 0.9300 . ?
C12 C13 1.392(7) . ?
C13 C14 1.388(7) . ?
C13 C17 1.492(7) . ?
C14 H14 0.9300 . ?
C14 C15 1.391(6) . ?
C15 C16 1.400(6) . ?
C15 C18 1.479(6) . ?
C16 H16 0.9300 . ?
O15 H15A 0.8490 . ?
O15 H15B 0.8492 . ?
